data_7019169
loop_
_publ_author_name
'Fang, Ming'
'Shi, Peng-Fei'
'Zhao, Bin'
'Jiang, Dong-Xue'
'Cheng, Peng'
'Shi, Wei'

_publ_section_title
;
 A series of 3d-4f heterometallic three-dimensional coordination polymers:
 syntheses, structures and magnetic properties.
;
_journal_issue 22
_journal_name_full 'Dalton transactions (Cambridge, England : 2003)'
_journal_page_first 6820
_journal_page_last 6826
_journal_paper_doi 10.1039/c2dt30391d
_journal_volume 41
_journal_year 2012
_chemical_formula_sum 'C72 H68 Cl2 Co2 Ho3 N12 O47.5'
_chemical_formula_weight 2544.93
_chemical_name_systematic
;
?
;
_space_group_IT_number 61
_symmetry_cell_setting orthorhombic
_symmetry_space_group_name_Hall '-P 2ac 2ab'
_symmetry_space_group_name_H-M 'P b c a'
_atom_sites_solution_hydrogens geom
_atom_sites_solution_primary direct
_atom_sites_solution_secondary difmap
_audit_creation_method SHELXL-97
_cell_angle_alpha 90.00
_cell_angle_beta 90.00
_cell_angle_gamma 90.00
_cell_formula_units_Z 8
_cell_length_a 48.6170(11)
_cell_length_b 18.6939(5)
_cell_length_c 18.6061(3)
_cell_measurement_reflns_used 9567
_cell_measurement_temperature 120
_cell_measurement_theta_max 26.7247
_cell_measurement_theta_min 2.4336
_cell_volume 16910.0(7)
_computing_cell_refinement
;
CrysAlisPro, Oxford Diffraction Ltd.,
Version 1.171.33.48 (release 15-09-2009 CrysAlis171 .NET)
(compiled Sep 15 2009,11:49:04)
;
_computing_data_collection
;
CrysAlisPro, Oxford Diffraction Ltd.,
Version 1.171.33.48 (release 15-09-2009 CrysAlis171 .NET)
(compiled Sep 15 2009,11:49:04)
;
_computing_data_reduction
;
CrysAlisPro, Oxford Diffraction Ltd.,
Version 1.171.33.48 (release 15-09-2009 CrysAlis171 .NET)
(compiled Sep 15 2009,11:49:04)
;
_computing_molecular_graphics
;
O. V. Dolomanov, L. J. Bourhis, R. J. Gildea, J. A. K. Howard and H. Puschmann,
OLEX2: a complete structure solution, refinement and analysis program.
J. Appl. Cryst. (2009). 42, 339-341.
;
_computing_publication_material
;
O. V. Dolomanov, L. J. Bourhis, R. J. Gildea, J. A. K. Howard and H. Puschmann,
OLEX2: a complete structure solution, refinement and analysis program.
J. Appl. Cryst. (2009). 42, 339-341.
;
_computing_structure_refinement 'SHELXL-97 (Sheldrick, 1997)'
_computing_structure_solution 'SHELXS-97 (Sheldrick, 1990)'
_diffrn_ambient_temperature 120
_diffrn_detector_area_resol_mean 16.2116
_diffrn_measured_fraction_theta_full 0.972
_diffrn_measured_fraction_theta_max 0.972
_diffrn_measurement_device_type 'SuperNova, Single source at offset), Eos'
_diffrn_measurement_method '\w scans'
_diffrn_radiation_monochromator mirror
_diffrn_radiation_source 'SuperNova (Mo) X-ray Source'
_diffrn_radiation_type MoK\a
_diffrn_radiation_wavelength 0.71073
_diffrn_reflns_av_R_equivalents 0.0587
_diffrn_reflns_av_sigmaI/netI 0.1156
_diffrn_reflns_limit_h_max 57
_diffrn_reflns_limit_h_min -37
_diffrn_reflns_limit_k_max 21
_diffrn_reflns_limit_k_min -12
_diffrn_reflns_limit_l_max 21
_diffrn_reflns_limit_l_min -12
_diffrn_reflns_number 36018
_diffrn_reflns_theta_full 25.01
_diffrn_reflns_theta_max 25.01
_diffrn_reflns_theta_min 2.44
_exptl_absorpt_coefficient_mu 3.337
_exptl_absorpt_correction_T_max 0.8781
_exptl_absorpt_correction_T_min 0.7314
_exptl_absorpt_correction_type multi-scan
_exptl_absorpt_process_details
;
CrysAlisPro, Oxford Diffraction Ltd.,
Version 1.171.33.48 (release 15-09-2009 CrysAlis171 .NET)
(compiled Sep 15 2009,11:49:04)
Empirical absorption correction using spherical harmonics,
implemented in SCALE3 ABSPACK scaling algorithm.
;
_exptl_crystal_colour 'Salmon pink'
_exptl_crystal_density_diffrn 1.999
_exptl_crystal_density_meas ?
_exptl_crystal_density_method 'not measured'
_exptl_crystal_description block
_exptl_crystal_F_000 10022
_exptl_crystal_size_max 0.10
_exptl_crystal_size_mid 0.10
_exptl_crystal_size_min 0.04
_refine_diff_density_max 1.568
_refine_diff_density_min -1.505
_refine_diff_density_rms 0.165
_refine_ls_extinction_method none
_refine_ls_goodness_of_fit_ref 0.927
_refine_ls_hydrogen_treatment constr
_refine_ls_matrix_type full
_refine_ls_number_parameters 1335
_refine_ls_number_reflns 14476
_refine_ls_number_restraints 367
_refine_ls_restrained_S_all 0.926
_refine_ls_R_factor_all 0.0932
_refine_ls_R_factor_gt 0.0489
_refine_ls_shift/su_max 0.001
_refine_ls_shift/su_mean 0.000
_refine_ls_structure_factor_coef Fsqd
_refine_ls_weighting_details 'calc w=1/[\s^2^(Fo^2^)+(0.0443P)^2^+0.0000P] where P=(Fo^2^+2Fc^2^)/3'
_refine_ls_weighting_scheme calc
_refine_ls_wR_factor_gt 0.0988
_refine_ls_wR_factor_ref 0.1075
_reflns_number_gt 8692
_reflns_number_total 14476
_reflns_threshold_expression >2sigma(I)
_cod_data_source_file c2dt30391d.txt
_cod_data_source_block 5
_cod_depositor_comments
;
The following automatic conversions were performed:

'_symmetry_cell_setting' value 'Orthorhombic' changed to
'orthorhombic' according to
/home/saulius/struct/CIF-dictionaries/cif_core.dic dictionary named
'cif_core.dic' version 2.4.1 from 2010-06-29.

Automatic conversion script
Id: cif_fix_values 1715 2011-07-08 13:25:40Z adriana 

The following automatic conversions were performed:

'_exptl_crystal_density_meas' value 'none' was changed to '?' - the
value is perceived as not measured.

Automatic conversion script
Id: cif_fix_values 3008 2015-01-20 13:52:24Z robertas 
;
_cod_original_sg_symbol_H-M Pbca
_cod_original_formula_sum 'C72 H68 Cl2 Co2 Ho3 N12 O47.50'
_cod_database_code 7019169

loop_
_symmetry_equiv_pos_as_xyz
'x, y, z'
'-x+1/2, -y, z+1/2'
'x+1/2, -y+1/2, -z'
'-x, y+1/2, -z+1/2'
'-x, -y, -z'
'x-1/2, y, -z-1/2'
'-x-1/2, y-1/2, z'
'x, -y-1/2, z-1/2'

loop_
_atom_site_label
_atom_site_type_symbol
_atom_site_fract_x
_atom_site_fract_y
_atom_site_fract_z
_atom_site_U_iso_or_equiv
_atom_site_adp_type
_atom_site_occupancy
_atom_site_symmetry_multiplicity
_atom_site_calc_flag
_atom_site_refinement_flags
_atom_site_disorder_assembly
_atom_site_disorder_group
Ho1 Ho 0.121561(8) 0.574084(19) 0.20030(2) 0.01495(11) Uani 1 1 d . . .
Ho2 Ho 0.122220(8) 0.403610(19) 0.36354(2) 0.01458(11) Uani 1 1 d . . .
Ho3 Ho -0.124506(8) 0.51448(2) 0.18813(2) 0.01947(11) Uani 1 1 d . . .
Co1 Co 0.24565(2) 0.88299(5) 0.04139(6) 0.0134(3) Uani 1 1 d . . .
Co2 Co -0.00191(2) 0.25284(5) 0.10701(6) 0.0119(3) Uani 1 1 d . . .
C1 C 0.16364(19) 0.6826(5) 0.1029(5) 0.028(2) Uani 1 1 d . . .
C2 C 0.20170(18) 0.7713(4) 0.0862(5) 0.024(2) Uani 1 1 d . . .
H2 H 0.1905 0.7942 0.0529 0.029 Uiso 1 1 calc R . .
C3 C 0.19142(18) 0.7104(4) 0.1201(5) 0.023(2) Uani 1 1 d . . .
C4 C 0.20871(19) 0.6766(5) 0.1681(5) 0.029(2) Uani 1 1 d U . .
H4 H 0.2031 0.6349 0.1911 0.035 Uiso 1 1 calc R . .
C5 C 0.23459(19) 0.7051(4) 0.1821(5) 0.027(2) Uani 1 1 d . . .
H5 H 0.2462 0.6827 0.2148 0.033 Uiso 1 1 calc R . .
C6 C 0.24328(18) 0.7674(4) 0.1471(5) 0.020(2) Uani 1 1 d . . .
C7 C 0.26957(18) 0.8029(4) 0.1611(4) 0.019(2) Uani 1 1 d . . .
C8 C 0.28853(19) 0.7757(5) 0.2082(5) 0.029(2) Uani 1 1 d . . .
H8 H 0.2856 0.7316 0.2301 0.035 Uiso 1 1 calc R . .
C9 C 0.3117(2) 0.8137(5) 0.2226(5) 0.035(3) Uani 1 1 d . . .
H9 H 0.3250 0.7954 0.2536 0.043 Uiso 1 1 calc R . .
C10 C 0.31542(19) 0.8806(5) 0.1906(5) 0.025(2) Uani 1 1 d . . .
C11 C 0.29612(16) 0.9031(4) 0.1413(4) 0.016(2) Uani 1 1 d . . .
H11 H 0.2990 0.9465 0.1180 0.020 Uiso 1 1 calc R . .
C12 C 0.33907(18) 0.9276(5) 0.2117(5) 0.020(2) Uani 1 1 d . . .
C13 C 0.15658(18) 0.5501(5) 0.3605(5) 0.022(2) Uani 1 1 d . . .
C14 C 0.19696(17) 0.5873(4) 0.4383(4) 0.019(2) Uani 1 1 d . . .
H14 H 0.1941 0.5460 0.4652 0.023 Uiso 1 1 calc R . .
C15 C 0.17883(18) 0.6026(4) 0.3841(4) 0.020(2) Uani 1 1 d . . .
C16 C 0.18252(19) 0.6661(5) 0.3469(5) 0.032(3) Uani 1 1 d . . .
H16 H 0.1699 0.6800 0.3120 0.039 Uiso 1 1 calc R . .
C17 C 0.20447(19) 0.7075(4) 0.3616(5) 0.029(2) Uani 1 1 d . . .
H17 H 0.2071 0.7501 0.3367 0.034 Uiso 1 1 calc R . .
C18 C 0.22304(17) 0.6867(4) 0.4138(4) 0.015(2) Uani 1 1 d . . .
C19 C 0.24963(17) 0.7242(4) 0.4256(4) 0.0151(19) Uani 1 1 d . . .
C20 C 0.25817(18) 0.7821(4) 0.3849(5) 0.023(2) Uani 1 1 d . . .
H20 H 0.2464 0.8019 0.3508 0.027 Uiso 1 1 calc R . .
C21 C 0.28418(19) 0.8104(4) 0.3949(5) 0.026(2) Uani 1 1 d . . .
H21 H 0.2899 0.8501 0.3688 0.031 Uiso 1 1 calc R . .
C22 C 0.30123(17) 0.7792(4) 0.4435(5) 0.020(2) Uani 1 1 d . . .
C23 C 0.29084(18) 0.7228(4) 0.4858(4) 0.018(2) Uani 1 1 d U . .
H23 H 0.3021 0.7034 0.5212 0.022 Uiso 1 1 calc R . .
C24 C 0.3308(2) 0.8051(5) 0.4549(6) 0.032(3) Uani 1 1 d . . .
C25 C 0.08434(18) 0.4154(5) 0.2131(5) 0.019(2) Uani 1 1 d . . .
C26 C 0.04321(17) 0.3460(4) 0.1642(4) 0.016(2) Uani 1 1 d . . .
H26 H 0.0447 0.3154 0.2034 0.020 Uiso 1 1 calc R . .
C27 C 0.06265(17) 0.4008(4) 0.1569(4) 0.014(2) Uani 1 1 d . . .
C28 C 0.06105(18) 0.4416(4) 0.0963(4) 0.020(2) Uani 1 1 d U . .
H28 H 0.0742 0.4767 0.0877 0.024 Uiso 1 1 calc R . .
C29 C 0.03994(18) 0.4310(4) 0.0473(4) 0.022(2) Uani 1 1 d . . .
H29 H 0.0389 0.4594 0.0063 0.027 Uiso 1 1 calc R . .
C30 C 0.02074(17) 0.3791(4) 0.0591(4) 0.0132(19) Uani 1 1 d U . .
C31 C -0.00286(17) 0.3658(4) 0.0111(4) 0.0135(19) Uani 1 1 d . . .
C32 C -0.00848(19) 0.4070(4) -0.0478(5) 0.025(2) Uani 1 1 d . . .
H32 H 0.0033 0.4436 -0.0616 0.030 Uiso 1 1 calc R . .
C33 C -0.03172(17) 0.3931(4) -0.0856(5) 0.024(2) Uani 1 1 d . . .
H33 H -0.0360 0.4207 -0.1257 0.028 Uiso 1 1 calc R . .
C34 C -0.04899(17) 0.3385(4) -0.0650(4) 0.019(2) Uani 1 1 d . . .
C35 C -0.04121(17) 0.2960(4) -0.0072(4) 0.017(2) Uani 1 1 d . . .
H35 H -0.0522 0.2574 0.0058 0.021 Uiso 1 1 calc R . .
C36 C -0.0758(2) 0.3245(5) -0.1053(5) 0.028(2) Uani 1 1 d U . .
C37 C 0.0731(3) 0.0784(6) 0.2287(7) 0.0536(15) Uani 1 1 d U . .
C38 C 0.0353(2) 0.1571(5) 0.1805(6) 0.0513(16) Uani 1 1 d U . .
H38 H 0.0410 0.1429 0.1350 0.062 Uiso 1 1 calc R . .
C39 C 0.0483(2) 0.1283(6) 0.2398(6) 0.0521(15) Uani 1 1 d U . .
C40 C 0.0406(2) 0.1517(5) 0.3055(6) 0.040(3) Uani 1 1 d . . .
H40 H 0.0499 0.1356 0.3461 0.048 Uiso 1 1 calc R . .
C41 C 0.01884(18) 0.1999(4) 0.3133(5) 0.027(2) Uani 1 1 d U . .
H41 H 0.0133 0.2146 0.3587 0.032 Uiso 1 1 calc R . .
C42 C 0.00553(18) 0.2258(4) 0.2516(4) 0.021(2) Uani 1 1 d . . .
C43 C -0.01793(18) 0.2726(4) 0.2492(4) 0.018(2) Uani 1 1 d . . .
C44 C -0.0316(2) 0.2984(4) 0.3083(5) 0.029(2) Uani 1 1 d . . .
H44 H -0.0252 0.2881 0.3542 0.035 Uiso 1 1 calc R . .
C45 C -0.0552(2) 0.3402(4) 0.2991(5) 0.032(2) Uani 1 1 d . . .
H45 H -0.0646 0.3581 0.3387 0.038 Uiso 1 1 calc R . .
C46 C -0.06420(18) 0.3545(4) 0.2305(5) 0.019(2) Uani 1 1 d . . .
C47 C -0.04866(17) 0.3282(4) 0.1741(5) 0.016(2) Uani 1 1 d . . .
H47 H -0.0542 0.3394 0.1276 0.020 Uiso 1 1 calc R . .
C48 C -0.08937(18) 0.3994(4) 0.2150(6) 0.026(2) Uani 1 1 d . . .
C49 C 0.08637(19) 0.2422(4) -0.0761(5) 0.021(2) Uani 1 1 d . . .
C50 C 0.04644(17) 0.2374(4) 0.0089(4) 0.015(2) Uani 1 1 d . . .
H50 H 0.0546 0.2750 0.0336 0.017 Uiso 1 1 calc R . .
C51 C 0.05992(17) 0.2087(4) -0.0507(4) 0.016(2) Uani 1 1 d . . .
C52 C 0.04761(17) 0.1537(4) -0.0879(5) 0.020(2) Uani 1 1 d . . .
H52 H 0.0559 0.1340 -0.1283 0.024 Uiso 1 1 calc R . .
C53 C 0.02257(18) 0.1283(4) -0.0636(4) 0.020(2) Uani 1 1 d . . .
H53 H 0.0142 0.0906 -0.0878 0.024 Uiso 1 1 calc R . .
C54 C 0.00986(17) 0.1574(4) -0.0051(4) 0.017(2) Uani 1 1 d . . .
C55 C -0.01514(16) 0.1301(4) 0.0291(5) 0.015(2) Uani 1 1 d . . .
C56 C -0.02903(18) 0.0705(4) 0.0053(5) 0.025(2) Uani 1 1 d . . .
H56 H -0.0237 0.0477 -0.0369 0.030 Uiso 1 1 calc R . .
C57 C -0.05081(18) 0.0451(4) 0.0445(5) 0.026(2) Uani 1 1 d . . .
H57 H -0.0605 0.0052 0.0290 0.031 Uiso 1 1 calc R . .
C58 C -0.05804(17) 0.0795(4) 0.1067(4) 0.017(2) Uani 1 1 d . . .
C59 C -0.04420(17) 0.1431(4) 0.1253(5) 0.018(2) Uani 1 1 d . . .
H59 H -0.0498 0.1681 0.1659 0.021 Uiso 1 1 calc R . .
C60 C -0.08076(18) 0.0520(5) 0.1550(5) 0.021(2) Uani 1 1 d . . .
C61 C -0.16213(19) 0.5142(5) 0.2999(5) 0.028(2) Uani 1 1 d . . .
C62 C -0.20131(18) 0.4651(5) 0.3718(4) 0.025(2) Uani 1 1 d . . .
H62 H -0.1958 0.4202 0.3560 0.030 Uiso 1 1 calc R . .
C63 C -0.18619(18) 0.5239(5) 0.3502(5) 0.025(2) Uani 1 1 d . . .
C64 C -0.19440(19) 0.5892(5) 0.3756(5) 0.035(3) Uani 1 1 d . . .
H64 H -0.1841 0.6296 0.3642 0.042 Uiso 1 1 calc R . .
C65 C -0.21767(18) 0.5963(5) 0.4178(5) 0.028(2) Uani 1 1 d . . .
H65 H -0.2235 0.6410 0.4338 0.033 Uiso 1 1 calc R . .
C66 C -0.23205(18) 0.5349(5) 0.4353(4) 0.021(2) Uani 1 1 d . . .
C67 C -0.25731(18) 0.5358(4) 0.4783(4) 0.018(2) Uani 1 1 d . . .
C68 C -0.27178(18) 0.5968(5) 0.4963(5) 0.028(2) Uani 1 1 d . . .
H68 H -0.2651 0.6413 0.4824 0.034 Uiso 1 1 calc R . .
C69 C -0.29624(19) 0.5927(5) 0.5348(5) 0.034(3) Uani 1 1 d . . .
H69 H -0.3063 0.6336 0.5457 0.041 Uiso 1 1 calc R . .
C70 C -0.30499(18) 0.5262(5) 0.5563(5) 0.027(2) Uani 1 1 d . . .
C71 C -0.28953(17) 0.4663(5) 0.5377(5) 0.023(2) Uani 1 1 d . . .
H71 H -0.2953 0.4214 0.5532 0.028 Uiso 1 1 calc R . .
C72 C -0.33068(19) 0.5166(5) 0.5992(5) 0.029(2) Uani 1 1 d . . .
Cl Cl 0.00658(6) 0.49430(14) 0.27485(14) 0.0396(7) Uani 1 1 d . . .
Cl2 Cl 0.73925(8) 0.5017(2) 0.2127(2) 0.0905(11) Uani 1 1 d DU . .
N1 N 0.21837(13) 0.6281(3) 0.4544(3) 0.0122(16) Uani 1 1 d . . .
N2 N 0.26579(13) 0.6960(3) 0.4776(3) 0.0120(16) Uani 1 1 d . . .
N3 N 0.27360(13) 0.8658(3) 0.1252(4) 0.0148(16) Uani 1 1 d . . .
N4 N 0.22660(14) 0.7989(3) 0.0983(4) 0.0169(17) Uani 1 1 d . . .
N5 N 0.01477(13) 0.2046(3) 0.1857(4) 0.0171(17) Uani 1 1 d . . .
N6 N -0.02657(13) 0.2887(3) 0.1820(3) 0.0142(16) Uani 1 1 d . . .
N7 N 0.02208(14) 0.2124(3) 0.0317(4) 0.0151(16) Uani 1 1 d . . .
N8 N -0.02368(13) 0.1680(3) 0.0872(4) 0.0153(16) Uani 1 1 d . . .
N9 N -0.01838(13) 0.3092(3) 0.0302(3) 0.0113(15) Uani 1 1 d U . .
N10 N 0.02247(13) 0.3353(3) 0.1171(3) 0.0112(16) Uani 1 1 d . . .
N11 N -0.26675(13) 0.4716(3) 0.4982(4) 0.0167(17) Uani 1 1 d . . .
N12 N -0.22339(13) 0.4694(3) 0.4141(3) 0.0143(16) Uani 1 1 d . . .
O1 O 0.15516(13) 0.6319(3) 0.1394(4) 0.0447(19) Uani 1 1 d . . .
O2 O 0.15085(16) 0.7131(4) 0.0541(5) 0.084(3) Uani 1 1 d . . .
O3 O 0.35332(12) 0.9054(3) 0.2640(3) 0.0285(16) Uani 1 1 d . . .
O4 O 0.34360(12) 0.9836(3) 0.1771(3) 0.0287(16) Uani 1 1 d . . .
O5 O 0.14438(12) 0.5646(3) 0.3039(3) 0.0280(16) Uani 1 1 d . . .
O6 O 0.15193(12) 0.4970(3) 0.3994(3) 0.0278(16) Uani 1 1 d . . .
O7 O 0.34089(13) 0.8419(3) 0.4069(4) 0.0408(19) Uani 1 1 d . . .
O8 O 0.34255(16) 0.7862(5) 0.5105(4) 0.084(3) Uani 1 1 d . . .
O9 O 0.09744(12) 0.4714(3) 0.2031(3) 0.0248(15) Uani 1 1 d . . .
O10 O 0.08758(11) 0.3727(3) 0.2660(3) 0.0211(14) Uani 1 1 d . . .
O11 O -0.08552(13) 0.3789(3) -0.1362(3) 0.0414(18) Uani 1 1 d . . .
O12 O -0.08524(14) 0.2643(3) -0.1065(4) 0.047(2) Uani 1 1 d . . .
O13 O 0.09063(15) 0.3047(3) -0.0578(4) 0.049(2) Uani 1 1 d . . .
H13 H 0.0820 0.3318 -0.0840 0.074 Uiso 1 1 calc R . .
O14 O 0.10211(11) 0.2038(3) -0.1133(3) 0.0226(15) Uani 1 1 d . . .
O15 O -0.09188(11) -0.0052(3) 0.1348(3) 0.0249(15) Uani 1 1 d . . .
O16 O -0.08709(12) 0.0879(3) 0.2088(3) 0.0243(15) Uani 1 1 d . . .
O17 O 0.07591(16) 0.0578(4) 0.1646(4) 0.0605(16) Uani 1 1 d U . .
O18 O 0.08265(15) 0.0547(4) 0.2840(5) 0.063(2) Uani 1 1 d . . .
O19 O -0.09349(13) 0.4200(3) 0.1522(3) 0.0359(18) Uani 1 1 d . . .
O20 O -0.10451(14) 0.4163(3) 0.2664(4) 0.050(2) Uani 1 1 d . . .
O21 O -0.14419(14) 0.5620(3) 0.2968(3) 0.0391(18) Uani 1 1 d . . .
O22 O -0.16171(13) 0.4614(4) 0.2600(4) 0.044(2) Uani 1 1 d . . .
O23 O -0.34764(14) 0.5651(3) 0.6080(4) 0.0403(18) Uani 1 1 d U . .
O24 O -0.33485(13) 0.4549(3) 0.6255(4) 0.048(2) Uani 1 1 d . . .
O25 O 0.11117(15) 0.4129(3) 0.4847(3) 0.062(2) Uani 1 1 d . . .
H25A H 0.1021 0.3828 0.5095 0.075 Uiso 1 1 d R . .
H25B H 0.1171 0.4449 0.5132 0.075 Uiso 1 1 d R . .
O26 O 0.12062(13) 0.6973(3) 0.2386(4) 0.053(2) Uani 1 1 d . . .
H1O2 H 0.1123 0.7308 0.2167 0.063 Uiso 1 1 d R . .
H2O2 H 0.1245 0.7123 0.2805 0.063 Uiso 1 1 d R . .
O27 O 0.12188(15) 0.5256(4) 0.0686(4) 0.060(2) Uani 1 1 d . . .
H27A H 0.1337 0.5558 0.0542 0.073 Uiso 1 1 d R . .
H27B H 0.1298 0.4853 0.0720 0.073 Uiso 1 1 d R . .
O28 O -0.10617(15) 0.5471(3) 0.0717(3) 0.054(2) Uani 1 1 d . . .
H28A H -0.0987 0.5818 0.0496 0.064 Uiso 1 1 d R . .
H28B H -0.0982 0.5089 0.0582 0.064 Uiso 1 1 d R . .
O29 O -0.12693(14) 0.6434(3) 0.1767(4) 0.051(2) Uani 1 1 d . . .
H29A H -0.1216 0.6688 0.1413 0.061 Uiso 1 1 d R . .
H29B H -0.1327 0.6717 0.2091 0.061 Uiso 1 1 d R . .
O30 O -0.0091(2) 0.4602(5) 0.2243(6) 0.137(5) Uani 1 1 d . . .
O31 O 0.01457(17) 0.5608(4) 0.2481(4) 0.072(3) Uani 1 1 d . . .
O32 O 0.03029(19) 0.4526(5) 0.2894(4) 0.096(3) Uani 1 1 d . . .
O33 O -0.00791(17) 0.5056(5) 0.3406(5) 0.092(3) Uani 1 1 d . . .
O35 O 0.95960(14) 0.4790(3) 0.0991(4) 0.059(2) Uani 1 1 d . . .
H35A H 0.9434 0.4686 0.1127 0.070 Uiso 1 1 d R . .
H35B H 0.9705 0.4689 0.1332 0.070 Uiso 1 1 d R . .
O36 O 0.10536(18) 0.5295(4) 0.5689(4) 0.080(3) Uani 1 1 d . . .
H36A H 0.1028 0.5288 0.6140 0.096 Uiso 1 1 d R . .
H36B H 0.1093 0.5722 0.5571 0.096 Uiso 1 1 d R . .
O37 O 0.7957(2) 0.3587(4) 0.2257(5) 0.110(4) Uani 1 1 d . . .
H37A H 0.7826 0.3815 0.2059 0.132 Uiso 1 1 d R . .
H37B H 0.8097 0.3859 0.2264 0.132 Uiso 1 1 d R . .
O38 O 0.11288(19) 0.6448(4) 0.9783(5) 0.102(3) Uani 1 1 d . . .
H38A H 0.1148 0.6835 1.0017 0.123 Uiso 1 1 d R . .
H38B H 0.1073 0.6556 0.9364 0.123 Uiso 1 1 d R . .
O39 O 0.10078(19) 0.7375(4) 0.3751(5) 0.104(3) Uani 1 1 d U . .
H39A H 0.1004 0.6961 0.3978 0.156 Uiso 1 1 d R . .
H39B H 0.0842 0.7423 0.3577 0.156 Uiso 1 1 d R . .
O40 O 0.70379(19) 0.3616(5) 0.6906(5) 0.109(3) Uani 1 1 d U . .
H40B H 0.7042 0.3199 0.7096 0.163 Uiso 1 1 d R . .
H40A H 0.6922 0.3870 0.7167 0.163 Uiso 1 1 d R . .
O42 O 0.3774(5) 0.8405(13) 0.6034(14) 0.016(4) Uani 0.235(2) 1 d PU A 1
O42' O 0.3855(5) 0.8243(12) 0.5946(13) 0.016(4) Uani 0.265(2) 1 d PU A 2
O43 O 0.8610(4) 0.3172(10) 0.3310(10) 0.088(4) Uani 0.469(4) 1 d PU A 1
O43' O 0.8562(3) 0.3693(8) 0.3884(9) 0.088(4) Uani 0.531(4) 1 d PU A 2
O44 O 0.9152(5) 0.1648(12) 0.9927(14) 0.112(5) Uani 0.469(4) 1 d PU A 1
O44' O 0.8985(4) 0.1659(11) 1.0015(12) 0.112(5) Uani 0.531(4) 1 d PU A 2
O45 O 0.8673(5) 0.6564(11) 0.9297(13) 0.119(5) Uani 0.469(4) 1 d PU . .
O45' O 0.8504(4) 0.6126(10) 0.9794(11) 0.119(5) Uani 0.531(4) 1 d PU A 2
O47 O 0.7471(3) 0.5768(6) 0.1919(9) 0.0914(14) Uani 0.469(4) 1 d PDU A 1
O47' O 0.7547(3) 0.5309(8) 0.1572(7) 0.0924(13) Uani 0.531(4) 1 d PDU A 2
O48' O 0.7402(4) 0.5344(8) 0.2809(6) 0.0912(13) Uani 0.469(4) 1 d PDU A 1
O48 O 0.7113(2) 0.5176(8) 0.2362(9) 0.0917(13) Uani 0.531(4) 1 d PDU A 2
O49 O 0.7576(3) 0.4857(9) 0.2685(7) 0.0919(13) Uani 0.469(4) 1 d PDU A 1
O49' O 0.7113(2) 0.4811(8) 0.1912(9) 0.0917(13) Uani 0.531(4) 1 d PDU A 2
O50 O 0.7404(4) 0.4636(8) 0.1474(6) 0.0916(13) Uani 0.469(4) 1 d PDU A 1
O50' O 0.7486(3) 0.4244(7) 0.2268(9) 0.0913(13) Uani 0.531(4) 1 d PDU A 2
O41 O 0.4046(4) 0.7744(11) 0.7205(12) 0.092(4) Uani 0.469(4) 1 d PU A 1
O41' O 0.3879(4) 0.7642(10) 0.7219(11) 0.092(4) Uani 0.531(4) 1 d PU A 2

loop_
_atom_site_aniso_label
_atom_site_aniso_U_11
_atom_site_aniso_U_22
_atom_site_aniso_U_33
_atom_site_aniso_U_23
_atom_site_aniso_U_13
_atom_site_aniso_U_12
Ho1 0.0098(2) 0.0169(2) 0.0181(2) 0.00488(17) -0.0032(2) -0.0031(2)
Ho2 0.0096(2) 0.0136(2) 0.0205(2) 0.00314(17) 0.0023(2) 0.0026(2)
Ho3 0.0123(2) 0.0236(2) 0.0225(2) -0.00046(18) 0.0008(2) -0.0013(2)
Co1 0.0099(6) 0.0152(6) 0.0150(6) 0.0010(5) -0.0011(5) -0.0003(5)
Co2 0.0094(6) 0.0118(6) 0.0144(6) 0.0013(5) -0.0001(5) -0.0013(5)
C1 0.018(6) 0.036(6) 0.031(6) -0.004(5) 0.008(5) -0.005(5)
C2 0.022(6) 0.026(5) 0.025(5) -0.002(4) -0.001(5) 0.001(5)
C3 0.022(6) 0.016(5) 0.031(6) -0.002(4) 0.002(5) -0.007(5)
C4 0.029(3) 0.029(3) 0.029(3) 0.0004(10) 0.0005(10) -0.0006(10)
C5 0.036(6) 0.024(5) 0.022(5) 0.008(4) -0.013(5) -0.013(5)
C6 0.023(6) 0.014(5) 0.024(5) 0.002(4) -0.002(5) 0.000(4)
C7 0.018(5) 0.017(5) 0.021(5) 0.005(4) 0.004(4) -0.002(4)
C8 0.029(6) 0.023(5) 0.035(6) 0.016(5) -0.013(5) -0.010(5)
C9 0.034(7) 0.036(6) 0.037(6) 0.011(5) -0.013(5) -0.009(5)
C10 0.026(6) 0.023(5) 0.026(5) 0.003(5) -0.006(5) -0.007(5)
C11 0.013(5) 0.018(5) 0.019(5) 0.004(4) 0.001(4) -0.001(4)
C12 0.016(5) 0.025(5) 0.019(5) -0.004(4) 0.000(4) 0.000(5)
C13 0.014(5) 0.022(5) 0.029(6) -0.005(5) -0.003(5) 0.000(5)
C14 0.018(5) 0.021(5) 0.018(5) 0.004(4) -0.003(4) -0.003(5)
C15 0.016(5) 0.024(5) 0.021(5) -0.004(4) 0.001(4) 0.003(5)
C16 0.024(6) 0.035(6) 0.038(6) 0.010(5) -0.016(5) -0.012(5)
C17 0.032(6) 0.022(5) 0.031(6) 0.019(5) -0.012(5) -0.003(5)
C18 0.015(5) 0.016(5) 0.015(5) 0.002(4) -0.001(4) 0.001(4)
C19 0.012(5) 0.013(5) 0.019(5) 0.003(4) 0.000(4) 0.000(4)
C20 0.026(6) 0.016(5) 0.026(5) 0.010(4) -0.004(5) -0.007(5)
C21 0.029(6) 0.023(5) 0.026(5) 0.013(4) 0.002(5) -0.009(5)
C22 0.011(5) 0.024(5) 0.026(5) 0.005(4) 0.001(4) -0.009(4)
C23 0.018(2) 0.018(2) 0.018(2) -0.0001(10) 0.0000(10) -0.0005(10)
C24 0.021(6) 0.042(6) 0.035(6) 0.000(5) -0.008(5) -0.009(5)
C25 0.012(5) 0.026(6) 0.019(5) -0.005(4) -0.001(4) 0.004(5)
C26 0.019(5) 0.019(5) 0.011(4) 0.002(4) 0.000(4) 0.004(4)
C27 0.015(5) 0.012(4) 0.014(5) 0.000(4) 0.002(4) 0.000(4)
C28 0.020(2) 0.020(2) 0.020(2) 0.0007(10) -0.0002(10) -0.0009(10)
C29 0.028(6) 0.021(5) 0.018(5) 0.008(4) -0.003(5) -0.011(5)
C30 0.013(2) 0.013(2) 0.013(2) -0.0006(10) 0.0003(10) 0.0004(10)
C31 0.013(5) 0.015(4) 0.012(4) -0.002(4) 0.001(4) 0.004(4)
C32 0.027(6) 0.026(5) 0.023(5) 0.004(4) -0.001(5) -0.002(5)
C33 0.011(5) 0.037(6) 0.023(5) 0.012(5) -0.001(4) 0.003(5)
C34 0.011(5) 0.031(5) 0.016(5) 0.002(4) -0.007(4) 0.003(5)
C35 0.014(5) 0.012(5) 0.026(5) 0.000(4) -0.004(4) -0.002(4)
C36 0.028(3) 0.029(3) 0.028(3) -0.0003(10) -0.0005(10) 0.0001(10)
C37 0.0536(16) 0.0536(16) 0.0536(16) 0.0002(6) -0.0001(6) 0.0005(6)
C38 0.0512(17) 0.0513(17) 0.0514(17) 0.0002(8) 0.0001(8) 0.0002(8)
C39 0.0520(16) 0.0522(16) 0.0522(16) 0.0002(7) 0.0001(7) 0.0003(7)
C40 0.043(7) 0.027(5) 0.049(7) 0.015(5) -0.036(6) -0.016(5)
C41 0.026(2) 0.027(2) 0.027(2) 0.0003(10) -0.0002(10) -0.0006(10)
C42 0.024(6) 0.018(5) 0.020(5) 0.008(4) -0.001(5) -0.006(5)
C43 0.017(5) 0.014(5) 0.021(5) 0.003(4) 0.007(4) -0.005(4)
C44 0.042(7) 0.029(6) 0.017(5) 0.008(4) -0.007(5) -0.002(5)
C45 0.034(6) 0.024(5) 0.037(6) -0.004(5) 0.007(6) 0.003(5)
C46 0.018(5) 0.016(5) 0.025(5) 0.000(4) 0.006(5) -0.010(4)
C47 0.015(5) 0.012(5) 0.022(5) -0.003(4) -0.002(4) 0.002(4)
C48 0.012(5) 0.016(5) 0.050(7) -0.009(5) 0.005(5) 0.008(4)
C49 0.026(6) 0.013(5) 0.023(5) 0.000(4) 0.002(5) -0.009(5)
C50 0.021(5) 0.004(4) 0.018(5) 0.001(4) -0.001(4) -0.004(4)
C51 0.020(5) 0.005(4) 0.023(5) 0.002(4) -0.003(4) -0.001(4)
C52 0.018(5) 0.024(5) 0.019(5) -0.001(4) 0.011(4) -0.005(4)
C53 0.024(6) 0.016(5) 0.020(5) -0.005(4) -0.001(4) -0.016(4)
C54 0.014(5) 0.017(5) 0.020(5) -0.004(4) 0.003(4) -0.002(4)
C55 0.005(5) 0.011(4) 0.029(5) 0.000(4) 0.004(4) -0.003(4)
C56 0.026(6) 0.027(5) 0.023(5) -0.004(4) 0.008(5) -0.009(5)
C57 0.024(6) 0.022(5) 0.032(6) -0.011(5) 0.000(5) -0.006(5)
C58 0.015(5) 0.016(5) 0.022(5) -0.002(4) 0.007(4) 0.005(4)
C59 0.017(5) 0.013(5) 0.022(5) 0.003(4) 0.001(4) 0.005(4)
C60 0.015(5) 0.015(5) 0.033(6) 0.009(4) -0.004(5) -0.003(5)
C61 0.020(6) 0.043(7) 0.022(5) 0.007(5) -0.002(5) 0.004(6)
C62 0.024(6) 0.036(6) 0.015(5) 0.007(4) -0.004(5) 0.017(5)
C63 0.015(5) 0.040(6) 0.020(5) 0.002(5) 0.004(4) 0.001(5)
C64 0.030(6) 0.030(6) 0.045(7) 0.005(5) 0.013(6) -0.006(5)
C65 0.024(6) 0.024(5) 0.035(6) 0.001(5) 0.008(5) -0.009(5)
C66 0.018(5) 0.035(6) 0.010(5) -0.007(4) 0.000(4) 0.010(5)
C67 0.021(5) 0.015(5) 0.018(5) -0.003(4) 0.006(4) -0.001(5)
C68 0.023(6) 0.025(5) 0.037(6) 0.000(5) 0.010(5) -0.001(5)
C69 0.029(6) 0.033(6) 0.040(6) -0.005(5) 0.011(5) 0.012(5)
C70 0.017(5) 0.041(6) 0.023(5) 0.002(5) 0.009(5) -0.005(5)
C71 0.016(5) 0.030(5) 0.023(5) -0.005(4) 0.000(5) 0.000(5)
C72 0.016(5) 0.034(6) 0.038(6) -0.004(5) 0.009(5) 0.002(5)
Cl 0.0419(17) 0.0399(16) 0.0370(15) 0.0097(13) -0.0007(14) 0.0077(15)
Cl2 0.0905(12) 0.0917(12) 0.0894(12) 0.0006(6) 0.0001(6) 0.0011(6)
N1 0.005(4) 0.015(4) 0.017(4) -0.002(3) 0.002(3) 0.002(3)
N2 0.004(4) 0.009(4) 0.023(4) 0.002(3) 0.000(3) -0.001(3)
N3 0.006(4) 0.011(4) 0.027(4) -0.006(3) -0.002(3) -0.002(3)
N4 0.011(4) 0.016(4) 0.024(4) -0.006(3) 0.002(4) 0.000(3)
N5 0.006(4) 0.012(4) 0.034(5) 0.001(3) 0.006(4) 0.002(3)
N6 0.010(4) 0.013(4) 0.019(4) 0.000(3) -0.003(3) 0.000(3)
N7 0.018(4) 0.008(4) 0.019(4) 0.000(3) -0.001(4) -0.006(3)
N8 0.010(4) 0.020(4) 0.016(4) 0.006(3) 0.004(3) -0.007(3)
N9 0.0109(18) 0.0117(17) 0.0115(17) -0.0003(10) 0.0000(10) 0.0006(10)
N10 0.012(4) 0.010(4) 0.012(4) -0.001(3) -0.001(3) 0.002(3)
N11 0.011(4) 0.024(4) 0.015(4) -0.006(3) 0.003(3) 0.002(4)
N12 0.010(4) 0.022(4) 0.011(4) -0.004(3) -0.003(3) -0.001(3)
O1 0.028(4) 0.041(4) 0.065(5) 0.013(4) 0.011(4) -0.014(4)
O2 0.048(6) 0.101(7) 0.102(8) 0.056(6) -0.038(6) -0.046(5)
O3 0.025(4) 0.034(4) 0.026(4) 0.002(3) -0.010(3) -0.007(3)
O4 0.025(4) 0.032(4) 0.029(4) 0.005(3) -0.007(3) -0.018(3)
O5 0.028(4) 0.036(4) 0.020(4) 0.000(3) -0.009(3) -0.005(3)
O6 0.024(4) 0.026(4) 0.033(4) 0.004(3) -0.009(3) -0.015(3)
O7 0.023(4) 0.035(4) 0.064(5) 0.021(4) 0.006(4) -0.012(3)
O8 0.042(5) 0.160(9) 0.051(6) 0.017(6) -0.015(5) -0.048(6)
O9 0.025(4) 0.019(3) 0.030(4) 0.003(3) -0.004(3) -0.014(3)
O10 0.019(4) 0.024(3) 0.021(3) 0.003(3) -0.003(3) -0.003(3)
O11 0.033(4) 0.051(4) 0.040(4) 0.018(4) -0.015(4) 0.009(4)
O12 0.035(4) 0.050(5) 0.057(5) -0.012(4) -0.017(4) 0.000(4)
O13 0.045(5) 0.022(4) 0.081(6) -0.003(4) 0.028(4) -0.008(4)
O14 0.015(3) 0.025(3) 0.028(4) -0.006(3) 0.011(3) 0.004(3)
O15 0.018(4) 0.025(3) 0.033(4) -0.004(3) 0.012(3) -0.008(3)
O16 0.023(4) 0.019(3) 0.031(4) -0.005(3) 0.006(3) -0.004(3)
O17 0.0601(18) 0.0607(18) 0.0606(18) 0.0009(9) 0.0004(9) 0.0026(9)
O18 0.041(5) 0.061(5) 0.088(7) 0.000(5) -0.035(5) 0.005(4)
O19 0.033(4) 0.046(4) 0.029(4) -0.004(3) -0.018(3) 0.008(4)
O20 0.044(5) 0.059(5) 0.047(5) 0.016(4) 0.029(4) 0.025(4)
O21 0.032(4) 0.043(4) 0.043(4) -0.008(4) 0.014(4) -0.008(4)
O22 0.029(4) 0.054(5) 0.049(5) -0.014(4) 0.019(4) -0.007(4)
O23 0.039(2) 0.041(2) 0.041(2) 0.0008(10) 0.0013(10) 0.0014(10)
O24 0.030(4) 0.036(4) 0.076(6) 0.004(4) 0.032(4) -0.002(4)
O25 0.103(7) 0.064(5) 0.020(4) -0.004(4) 0.007(4) -0.041(5)
O26 0.047(5) 0.027(4) 0.084(6) -0.012(4) 0.000(5) 0.006(4)
O27 0.061(6) 0.061(5) 0.059(5) 0.012(4) -0.013(5) -0.019(4)
O28 0.082(6) 0.046(4) 0.033(4) 0.006(4) 0.005(4) -0.002(4)
O29 0.067(6) 0.040(4) 0.045(5) 0.009(3) 0.018(4) -0.005(4)
O30 0.130(10) 0.118(8) 0.162(11) -0.024(8) -0.085(9) -0.057(7)
O31 0.089(7) 0.058(5) 0.068(6) 0.037(5) 0.007(5) -0.011(5)
O32 0.122(9) 0.112(7) 0.054(6) 0.026(5) 0.025(6) 0.094(7)
O33 0.081(7) 0.115(7) 0.080(7) 0.046(6) 0.059(6) 0.061(6)
O35 0.045(5) 0.073(5) 0.058(5) 0.033(4) 0.016(4) -0.005(4)
O36 0.120(8) 0.082(6) 0.039(5) -0.007(4) 0.006(5) -0.007(6)
O37 0.117(9) 0.093(7) 0.119(9) -0.042(6) -0.004(7) -0.047(6)
O38 0.156(10) 0.080(6) 0.071(7) -0.023(5) -0.020(7) -0.004(6)
O39 0.104(3) 0.103(3) 0.104(3) -0.0004(10) -0.0009(10) 0.0000(10)
O40 0.109(3) 0.108(3) 0.109(3) 0.0010(10) 0.0002(10) 0.0012(10)
O42 0.016(4) 0.016(4) 0.015(4) 0.0001(9) 0.0000(9) 0.0001(9)
O42' 0.016(4) 0.016(4) 0.016(4) 0.0000(9) 0.0000(9) -0.0001(9)
O43 0.088(4) 0.088(4) 0.088(4) 0.0003(9) 0.0003(9) -0.0002(9)
O43' 0.088(4) 0.088(4) 0.088(4) 0.0002(9) 0.0000(9) -0.0002(9)
O44 0.112(5) 0.112(5) 0.112(5) 0.0001(9) -0.0001(9) 0.0000(9)
O44' 0.113(5) 0.112(5) 0.112(5) 0.0001(9) 0.0000(9) 0.0001(9)
O45 0.119(5) 0.119(5) 0.119(5) -0.0004(9) -0.0003(9) 0.0000(9)
O45' 0.119(5) 0.119(5) 0.119(5) -0.0002(9) -0.0002(9) 0.0000(9)
O47 0.0915(16) 0.0915(16) 0.0911(16) -0.0003(9) 0.0002(9) 0.0003(9)
O47' 0.0924(15) 0.0928(15) 0.0921(15) 0.0003(8) 0.0003(8) 0.0001(8)
O48' 0.0913(15) 0.0913(15) 0.0909(15) -0.0003(8) -0.0001(8) 0.0005(8)
O48 0.0916(15) 0.0920(15) 0.0915(15) 0.0000(8) 0.0003(8) 0.0005(8)
O49 0.0919(15) 0.0923(15) 0.0916(15) 0.0000(8) -0.0004(8) 0.0003(8)
O49' 0.0917(15) 0.0920(15) 0.0914(15) -0.0001(8) -0.0001(8) 0.0000(8)
O50 0.0917(14) 0.0919(14) 0.0914(14) -0.0004(8) 0.0001(8) 0.0001(8)
O50' 0.0914(15) 0.0914(15) 0.0912(15) -0.0002(8) 0.0001(8) 0.0004(8)
O41 0.092(4) 0.091(4) 0.092(4) 0.0000(9) 0.0000(9) 0.0001(9)
O41' 0.092(4) 0.092(4) 0.092(4) 0.0000(9) 0.0000(9) 0.0003(9)

loop_
_atom_type_symbol
_atom_type_description
_atom_type_scat_dispersion_real
_atom_type_scat_dispersion_imag
_atom_type_scat_source
C C 0.0033 0.0016 'International Tables Vol C Tables 4.2.6.8 and 6.1.1.4'
H H 0.0000 0.0000 'International Tables Vol C Tables 4.2.6.8 and 6.1.1.4'
Cl Cl 0.1484 0.1585 'International Tables Vol C Tables 4.2.6.8 and 6.1.1.4'
Co Co 0.3494 0.9721 'International Tables Vol C Tables 4.2.6.8 and 6.1.1.4'
Ho Ho -0.2175 4.6783 'International Tables Vol C Tables 4.2.6.8 and 6.1.1.4'
N N 0.0061 0.0033 'International Tables Vol C Tables 4.2.6.8 and 6.1.1.4'
O O 0.0106 0.0060 'International Tables Vol C Tables 4.2.6.8 and 6.1.1.4'

loop_
_geom_angle_atom_site_label_1
_geom_angle_atom_site_label_2
_geom_angle_atom_site_label_3
_geom_angle
_geom_angle_site_symmetry_1
_geom_angle_site_symmetry_3
O5 Ho1 O9 99.9(2) . .
O5 Ho1 O1 96.4(2) . .
O9 Ho1 O1 142.7(2) . .
O5 Ho1 O11 149.2(2) . 5_565
O9 Ho1 O11 86.6(2) . 5_565
O1 Ho1 O11 96.2(2) . 5_565
O5 Ho1 O16 75.3(2) . 4
O9 Ho1 O16 73.2(2) . 4
O1 Ho1 O16 143.8(2) . 4
O11 Ho1 O16 78.0(2) 5_565 4
O5 Ho1 O26 80.2(2) . .
O9 Ho1 O26 142.9(2) . .
O1 Ho1 O26 72.9(2) . .
O11 Ho1 O26 76.9(2) 5_565 .
O16 Ho1 O26 71.0(2) 4 .
O5 Ho1 O4 75.7(2) . 7_655
O9 Ho1 O4 76.9(2) . 7_655
O1 Ho1 O4 74.9(2) . 7_655
O11 Ho1 O4 134.9(2) 5_565 7_655
O16 Ho1 O4 133.46(19) 4 7_655
O26 Ho1 O4 136.9(2) . 7_655
O5 Ho1 O27 141.3(2) . .
O9 Ho1 O27 74.3(2) . .
O1 Ho1 O27 72.0(2) . .
O11 Ho1 O27 69.5(2) 5_565 .
O16 Ho1 O27 134.7(2) 4 .
O26 Ho1 O27 127.5(2) . .
O4 Ho1 O27 65.7(2) 7_655 .
O3 Ho2 O15 110.7(2) 7_655 4
O3 Ho2 O14 113.9(2) 7_655 8_566
O15 Ho2 O14 112.6(2) 4 8_566
O3 Ho2 O7 83.1(2) 7_655 7_655
O15 Ho2 O7 153.2(2) 4 7_655
O14 Ho2 O7 79.9(2) 8_566 7_655
O3 Ho2 O25 160.0(2) 7_655 .
O15 Ho2 O25 77.2(2) 4 .
O14 Ho2 O25 77.5(2) 8_566 .
O7 Ho2 O25 82.9(3) 7_655 .
O3 Ho2 O6 84.1(2) 7_655 .
O15 Ho2 O6 80.6(2) 4 .
O14 Ho2 O6 149.5(2) 8_566 .
O7 Ho2 O6 78.0(2) 7_655 .
O25 Ho2 O6 79.2(2) . .
O3 Ho2 O10 76.2(2) 7_655 .
O15 Ho2 O10 75.41(19) 4 .
O14 Ho2 O10 69.51(19) 8_566 .
O7 Ho2 O10 131.2(2) 7_655 .
O25 Ho2 O10 123.8(2) . .
O6 Ho2 O10 140.78(19) . .
O18 Ho3 O24 142.7(2) 4 2_464
O18 Ho3 O21 92.5(3) 4 .
O24 Ho3 O21 89.6(2) 2_464 .
O18 Ho3 O19 75.0(2) 4 .
O24 Ho3 O19 124.2(2) 2_464 .
O21 Ho3 O19 138.6(2) . .
O18 Ho3 O28 77.7(3) 4 .
O24 Ho3 O28 78.8(2) 2_464 .
O21 Ho3 O28 143.7(2) . .
O19 Ho3 O28 72.9(2) . .
O18 Ho3 O29 74.3(2) 4 .
O24 Ho3 O29 71.0(2) 2_464 .
O21 Ho3 O29 71.8(2) . .
O19 Ho3 O29 137.1(2) . .
O28 Ho3 O29 71.9(2) . .
O18 Ho3 O22 132.9(3) 4 .
O24 Ho3 O22 75.6(2) 2_464 .
O21 Ho3 O22 53.1(2) . .
O19 Ho3 O22 108.3(2) . .
O28 Ho3 O22 149.2(2) . .
O29 Ho3 O22 114.4(2) . .
O18 Ho3 O23 146.3(3) 4 2_464
O24 Ho3 O23 53.0(2) 2_464 2_464
O21 Ho3 O23 120.3(2) . 2_464
O19 Ho3 O23 74.8(2) . 2_464
O28 Ho3 O23 79.4(2) . 2_464
O29 Ho3 O23 120.8(2) . 2_464
O22 Ho3 O23 71.7(2) . 2_464
O18 Ho3 O20 76.2(2) 4 .
O24 Ho3 O20 141.1(2) 2_464 .
O21 Ho3 O20 86.4(2) . .
O19 Ho3 O20 52.5(2) . .
O28 Ho3 O20 123.7(2) . .
O29 Ho3 O20 142.1(2) . .
O22 Ho3 O20 71.2(2) . .
O23 Ho3 O20 96.8(2) 2_464 .
O18 Ho3 C61 115.4(3) 4 .
O24 Ho3 C61 79.6(3) 2_464 .
O21 Ho3 C61 26.8(2) . .
O19 Ho3 C61 128.2(3) . .
O28 Ho3 C61 156.3(2) . .
O29 Ho3 C61 92.1(3) . .
O22 Ho3 C61 26.5(2) . .
O23 Ho3 C61 95.1(3) 2_464 .
O20 Ho3 C61 79.7(2) . .
O18 Ho3 C48 70.1(3) 4 .
O24 Ho3 C48 141.8(2) 2_464 .
O21 Ho3 C48 112.1(3) . .
O19 Ho3 C48 26.5(2) . .
O28 Ho3 C48 97.4(3) . .
O29 Ho3 C48 144.3(2) . .
O22 Ho3 C48 92.4(3) . .
O23 Ho3 C48 88.8(2) 2_464 .
O20 Ho3 C48 26.5(2) . .
C61 Ho3 C48 105.5(3) . .
O18 Ho3 C72 156.7(3) 4 2_464
O24 Ho3 C72 26.8(2) 2_464 2_464
O21 Ho3 C72 105.3(3) . 2_464
O19 Ho3 C72 99.8(2) . 2_464
O28 Ho3 C72 79.0(3) . 2_464
O29 Ho3 C72 96.7(3) . 2_464
O22 Ho3 C72 70.4(3) . 2_464
O23 Ho3 C72 26.3(2) 2_464 2_464
O20 Ho3 C72 119.2(3) . 2_464
C61 Ho3 C72 86.0(3) . 2_464
C48 Ho3 C72 115.0(3) . 2_464
N11 Co1 N3 93.8(3) 4 .
N11 Co1 N1 96.7(2) 4 8_575
N3 Co1 N1 165.4(2) . 8_575
N11 Co1 N4 170.5(3) 4 .
N3 Co1 N4 78.3(3) . .
N1 Co1 N4 92.1(3) 8_575 .
N11 Co1 N12 77.5(3) 4 4
N3 Co1 N12 99.1(2) . 4
N1 Co1 N12 93.1(2) 8_575 4
N4 Co1 N12 98.5(2) . 4
N11 Co1 N2 97.3(3) 4 8_575
N3 Co1 N2 90.6(2) . 8_575
N1 Co1 N2 78.1(2) 8_575 8_575
N4 Co1 N2 88.0(2) . 8_575
N12 Co1 N2 169.2(2) 4 8_575
N5 Co2 N8 89.5(3) . .
N5 Co2 N9 175.6(3) . .
N8 Co2 N9 94.5(3) . .
N5 Co2 N10 92.4(3) . .
N8 Co2 N10 173.4(3) . .
N9 Co2 N10 83.8(3) . .
N5 Co2 N6 82.8(3) . .
N8 Co2 N6 94.7(3) . .
N9 Co2 N6 94.9(3) . .
N10 Co2 N6 91.9(3) . .
N5 Co2 N7 96.5(3) . .
N8 Co2 N7 82.8(3) . .
N9 Co2 N7 86.0(3) . .
N10 Co2 N7 90.7(3) . .
N6 Co2 N7 177.4(3) . .
O1 C1 O2 126.0(9) . .
O1 C1 C3 117.0(9) . .
O2 C1 C3 117.0(9) . .
N4 C2 C3 124.4(8) . .
N4 C2 H2 117.8 . .
C3 C2 H2 117.8 . .
C4 C3 C2 116.6(8) . .
C4 C3 C1 122.4(8) . .
C2 C3 C1 121.0(9) . .
C3 C4 C5 119.8(8) . .
C3 C4 H4 120.1 . .
C5 C4 H4 120.1 . .
C4 C5 C6 120.3(8) . .
C4 C5 H5 119.8 . .
C6 C5 H5 119.8 . .
N4 C6 C5 119.6(8) . .
N4 C6 C7 116.4(7) . .
C5 C6 C7 124.0(8) . .
N3 C7 C8 122.5(8) . .
N3 C7 C6 115.4(7) . .
C8 C7 C6 122.1(7) . .
C9 C8 C7 119.3(8) . .
C9 C8 H8 120.4 . .
C7 C8 H8 120.4 . .
C8 C9 C10 119.4(9) . .
C8 C9 H9 120.3 . .
C10 C9 H9 120.3 . .
C11 C10 C9 118.0(8) . .
C11 C10 C12 121.2(8) . .
C9 C10 C12 120.7(8) . .
N3 C11 C10 123.4(8) . .
N3 C11 H11 118.3 . .
C10 C11 H11 118.3 . .
O4 C12 O3 125.2(8) . .
O4 C12 C10 119.4(8) . .
O3 C12 C10 115.4(8) . .
O5 C13 O6 125.5(8) . .
O5 C13 C15 116.3(8) . .
O6 C13 C15 118.3(8) . .
N1 C14 C15 123.5(8) . .
N1 C14 H14 118.3 . .
C15 C14 H14 118.3 . .
C14 C15 C16 117.6(8) . .
C14 C15 C13 122.3(8) . .
C16 C15 C13 120.0(8) . .
C17 C16 C15 119.6(9) . .
C17 C16 H16 120.2 . .
C15 C16 H16 120.2 . .
C16 C17 C18 119.9(8) . .
C16 C17 H17 120.1 . .
C18 C17 H17 120.1 . .
N1 C18 C17 120.8(8) . .
N1 C18 C19 116.5(7) . .
C17 C18 C19 122.5(7) . .
N2 C19 C20 121.5(8) . .
N2 C19 C18 115.2(7) . .
C20 C19 C18 123.3(8) . .
C21 C20 C19 119.9(8) . .
C21 C20 H20 120.0 . .
C19 C20 H20 120.0 . .
C22 C21 C20 118.9(8) . .
C22 C21 H21 120.6 . .
C20 C21 H21 120.6 . .
C21 C22 C23 118.3(8) . .
C21 C22 C24 121.9(8) . .
C23 C22 C24 119.7(8) . .
N2 C23 C22 123.3(8) . .
N2 C23 H23 118.4 . .
C22 C23 H23 118.4 . .
O7 C24 O8 125.6(9) . .
O7 C24 C22 116.9(9) . .
O8 C24 C22 117.5(9) . .
O9 C25 O10 125.5(8) . .
O9 C25 C27 114.0(8) . .
O10 C25 C27 120.5(8) . .
N10 C26 C27 123.3(7) . .
N10 C26 H26 118.3 . .
C27 C26 H26 118.3 . .
C28 C27 C26 116.7(8) . .
C28 C27 C25 120.7(8) . .
C26 C27 C25 122.5(7) . .
C27 C28 C29 120.4(8) . .
C27 C28 H28 119.8 . .
C29 C28 H28 119.8 . .
C30 C29 C28 120.1(8) . .
C30 C29 H29 120.0 . .
C28 C29 H29 120.0 . .
N10 C30 C29 121.0(8) . .
N10 C30 C31 115.3(7) . .
C29 C30 C31 123.7(7) . .
N9 C31 C32 122.8(8) . .
N9 C31 C30 114.1(7) . .
C32 C31 C30 123.1(8) . .
C33 C32 C31 118.3(8) . .
C33 C32 H32 120.8 . .
C31 C32 H32 120.8 . .
C32 C33 C34 120.4(8) . .
C32 C33 H33 119.8 . .
C34 C33 H33 119.8 . .
C33 C34 C35 118.2(8) . .
C33 C34 C36 120.7(8) . .
C35 C34 C36 121.0(8) . .
N9 C35 C34 121.7(8) . .
N9 C35 H35 119.2 . .
C34 C35 H35 119.2 . .
O12 C36 O11 126.7(9) . .
O12 C36 C34 119.3(9) . .
O11 C36 C34 114.0(8) . .
O18 C37 O17 130.5(12) . .
O18 C37 C39 114.1(11) . .
O17 C37 C39 113.4(11) . .
N5 C38 C39 122.9(11) . .
N5 C38 H38 118.6 . .
C39 C38 H38 118.6 . .
C40 C39 C38 118.0(11) . .
C40 C39 C37 122.3(11) . .
C38 C39 C37 119.3(11) . .
C39 C40 C41 120.8(10) . .
C39 C40 H40 119.6 . .
C41 C40 H40 119.6 . .
C40 C41 C42 119.2(9) . .
C40 C41 H41 120.4 . .
C42 C41 H41 120.4 . .
N5 C42 C41 118.8(8) . .
N5 C42 C43 114.2(7) . .
C41 C42 C43 127.0(8) . .
N6 C43 C44 120.8(8) . .
N6 C43 C42 114.2(7) . .
C44 C43 C42 125.0(8) . .
C43 C44 C45 119.7(9) . .
C43 C44 H44 120.1 . .
C45 C44 H44 120.1 . .
C46 C45 C44 118.9(9) . .
C46 C45 H45 120.5 . .
C44 C45 H45 120.5 . .
C45 C46 C47 117.4(8) . .
C45 C46 C48 122.9(8) . .
C47 C46 C48 119.6(8) . .
N6 C47 C46 124.2(8) . .
N6 C47 H47 117.9 . .
C46 C47 H47 117.9 . .
O20 C48 O19 123.1(9) . .
O20 C48 C46 118.2(9) . .
O19 C48 C46 118.7(8) . .
O20 C48 Ho3 65.2(5) . .
O19 C48 Ho3 59.7(5) . .
C46 C48 Ho3 163.2(6) . .
O13 C49 O14 126.2(9) . .
O13 C49 C51 116.7(8) . .
O14 C49 C51 117.1(7) . .
N7 C50 C51 122.2(7) . .
N7 C50 H50 118.9 . .
C51 C50 H50 118.9 . .
C52 C51 C50 118.8(8) . .
C52 C51 C49 121.6(8) . .
C50 C51 C49 119.4(7) . .
C51 C52 C53 118.4(8) . .
C51 C52 H52 120.8 . .
C53 C52 H52 120.8 . .
C54 C53 C52 121.5(8) . .
C54 C53 H53 119.3 . .
C52 C53 H53 119.3 . .
C53 C54 N7 120.1(8) . .
C53 C54 C55 125.7(7) . .
N7 C54 C55 113.9(7) . .
N8 C55 C56 122.0(7) . .
N8 C55 C54 114.7(7) . .
C56 C55 C54 123.3(8) . .
C57 C56 C55 119.1(8) . .
C57 C56 H56 120.4 . .
C55 C56 H56 120.4 . .
C56 C57 C58 119.1(8) . .
C56 C57 H57 120.4 . .
C58 C57 H57 120.4 . .
C57 C58 C59 118.7(8) . .
C57 C58 C60 122.0(8) . .
C59 C58 C60 119.3(7) . .
N8 C59 C58 122.1(8) . .
N8 C59 H59 119.0 . .
C58 C59 H59 119.0 . .
O16 C60 O15 126.5(8) . .
O16 C60 C58 118.3(8) . .
O15 C60 C58 115.2(8) . .
O22 C61 O21 122.1(9) . .
O22 C61 C63 118.8(9) . .
O21 C61 C63 119.0(9) . .
O22 C61 Ho3 62.6(5) . .
O21 C61 Ho3 60.2(5) . .
C63 C61 Ho3 167.8(6) . .
N12 C62 C63 123.5(8) . .
N12 C62 H62 118.2 . .
C63 C62 H62 118.2 . .
C64 C63 C62 117.0(8) . .
C64 C63 C61 123.2(9) . .
C62 C63 C61 119.8(9) . .
C63 C64 C65 121.3(9) . .
C63 C64 H64 119.3 . .
C65 C64 H64 119.3 . .
C66 C65 C64 117.9(9) . .
C66 C65 H65 121.1 . .
C64 C65 H65 121.1 . .
N12 C66 C65 121.7(8) . .
N12 C66 C67 115.4(8) . .
C65 C66 C67 122.9(8) . .
N11 C67 C68 120.0(8) . .
N11 C67 C66 115.4(7) . .
C68 C67 C66 124.6(8) . .
C67 C68 C69 120.9(9) . .
C67 C68 H68 119.5 . .
C69 C68 H68 119.5 . .
C70 C69 C68 117.7(9) . .
C70 C69 H69 121.1 . .
C68 C69 H69 121.1 . .
C69 C70 C71 119.2(8) . .
C69 C70 C72 121.6(9) . .
C71 C70 C72 119.2(8) . .
N11 C71 C70 121.7(8) . .
N11 C71 H71 119.1 . .
C70 C71 H71 119.1 . .
O23 C72 O24 120.6(9) . .
O23 C72 C70 122.7(9) . .
O24 C72 C70 116.7(8) . .
O23 C72 Ho3 63.6(5) . 2_465
O24 C72 Ho3 57.3(5) . 2_465
C70 C72 Ho3 173.2(7) . 2_465
O30 Cl O31 109.0(6) . .
O30 Cl O32 109.1(6) . .
O31 Cl O32 109.4(6) . .
O30 Cl O33 112.6(7) . .
O31 Cl O33 108.1(5) . .
O32 Cl O33 108.6(5) . .
O47' Cl2 O49 106.9(10) . .
O47' Cl2 O50 62.3(8) . .
O49 Cl2 O50 120.3(9) . .
O47' Cl2 O48' 118.8(9) . .
O49 Cl2 O48' 53.6(9) . .
O50 Cl2 O48' 173.8(10) . .
O47' Cl2 O48 130.3(9) . .
O49 Cl2 O48 114.6(9) . .
O50 Cl2 O48 113.5(9) . .
O48' Cl2 O48 70.8(9) . .
O47' Cl2 O49' 113.6(9) . .
O49 Cl2 O49' 137.4(10) . .
O50 Cl2 O49' 70.7(9) . .
O48' Cl2 O49' 112.9(9) . .
O48 Cl2 O49' 43.3(7) . .
O47' Cl2 O47 45.9(8) . .
O49 Cl2 O47 103.2(9) . .
O50 Cl2 O47 103.8(9) . .
O48' Cl2 O47 79.6(9) . .
O48 Cl2 O47 97.1(8) . .
O49' Cl2 O47 114.2(9) . .
O47' Cl2 O50' 109.6(8) . .
O49 Cl2 O50' 58.9(8) . .
O50 Cl2 O50' 70.1(8) . .
O48' Cl2 O50' 104.2(8) . .
O48 Cl2 O50' 114.7(9) . .
O49' Cl2 O50' 94.3(7) . .
O47 Cl2 O50' 147.5(9) . .
C14 N1 C18 118.2(7) . .
C14 N1 Co1 127.8(5) . 8_576
C18 N1 Co1 113.9(5) . 8_576
C23 N2 C19 117.9(7) . .
C23 N2 Co1 128.3(6) . 8_576
C19 N2 Co1 113.7(5) . 8_576
C11 N3 C7 117.3(7) . .
C11 N3 Co1 128.4(5) . .
C7 N3 Co1 113.8(5) . .
C2 N4 C6 119.2(7) . .
C2 N4 Co1 127.0(6) . .
C6 N4 Co1 113.5(5) . .
C38 N5 C42 120.2(8) . .
C38 N5 Co2 125.3(7) . .
C42 N5 Co2 114.4(5) . .
C47 N6 C43 118.9(7) . .
C47 N6 Co2 127.9(6) . .
C43 N6 Co2 113.1(5) . .
C50 N7 C54 119.0(7) . .
C50 N7 Co2 127.8(5) . .
C54 N7 Co2 112.7(5) . .
C59 N8 C55 118.5(7) . .
C59 N8 Co2 127.1(6) . .
C55 N8 Co2 114.3(5) . .
C35 N9 C31 118.3(7) . .
C35 N9 Co2 128.6(6) . .
C31 N9 Co2 112.9(5) . .
C26 N10 C30 118.2(7) . .
C26 N10 Co2 129.2(5) . .
C30 N10 Co2 111.3(5) . .
C71 N11 C67 120.3(7) . .
C71 N11 Co1 123.1(6) . 4_545
C67 N11 Co1 116.5(5) . 4_545
C62 N12 C66 118.4(7) . .
C62 N12 Co1 126.7(6) . 4_545
C66 N12 Co1 114.7(6) . 4_545
C1 O1 Ho1 151.8(6) . .
C12 O3 Ho2 161.4(6) . 7_665
C12 O4 Ho1 127.9(6) . 7_665
C13 O5 Ho1 171.8(6) . .
C13 O6 Ho2 122.3(6) . .
C24 O7 Ho2 148.7(7) . 7_665
C25 O9 Ho1 172.7(6) . .
C25 O10 Ho2 119.3(5) . .
C36 O11 Ho1 146.3(6) . 5_565
C49 O13 H13 109.5 . .
C49 O14 Ho2 150.5(5) . 8_565
C60 O15 Ho2 157.1(6) . 4_545
C60 O16 Ho1 133.1(5) . 4_545
C37 O18 Ho3 132.1(9) . 4_545
C48 O19 Ho3 93.8(5) . .
C48 O20 Ho3 88.3(6) . .
C61 O21 Ho3 93.0(6) . .
C61 O22 Ho3 90.9(6) . .
C72 O23 Ho3 90.2(6) . 2_465
C72 O24 Ho3 95.9(5) . 2_465
Ho2 O25 H25A 126.6 . .
Ho2 O25 H25B 125.3 . .
H25A O25 H25B 107.7 . .
Ho1 O26 H1O2 124.8 . .
Ho1 O26 H2O2 125.6 . .
H1O2 O26 H2O2 107.7 . .
Ho1 O27 H27A 94.0 . .
Ho1 O27 H27B 103.9 . .
H27A O27 H27B 107.7 . .
Ho3 O28 H28A 141.4 . .
Ho3 O28 H28B 102.8 . .
H28A O28 H28B 107.7 . .
Ho3 O29 H29A 127.4 . .
Ho3 O29 H29B 124.9 . .
H29A O29 H29B 107.7 . .
H35A O35 H35B 107.7 . .
H36A O36 H36B 107.7 . .
H37A O37 H37B 107.7 . .
H38A O38 H38B 107.7 . .
H39A O39 H39B 104.6 . .
H40B O40 H40A 106.1 . .

loop_
_geom_bond_atom_site_label_1
_geom_bond_atom_site_label_2
_geom_bond_distance
_geom_bond_site_symmetry_2
Ho1 O5 2.231(6) .
Ho1 O9 2.250(5) .
Ho1 O1 2.263(6) .
Ho1 O11 2.295(6) 5_565
Ho1 O16 2.395(6) 4
Ho1 O26 2.412(6) .
Ho1 O4 2.432(6) 7_655
Ho1 O27 2.613(7) .
Ho2 O3 2.201(6) 7_655
Ho2 O15 2.255(6) 4
Ho2 O14 2.275(5) 8_566
Ho2 O7 2.280(6) 7_655
Ho2 O25 2.324(6) .
Ho2 O6 2.361(5) .
Ho2 O10 2.542(6) .
Ho3 O18 2.230(7) 4
Ho3 O24 2.365(6) 2_464
Ho3 O21 2.406(6) .
Ho3 O19 2.416(6) .
Ho3 O28 2.421(6) .
Ho3 O29 2.423(6) .
Ho3 O22 2.458(6) .
Ho3 O23 2.504(6) 2_464
Ho3 O20 2.536(6) .
Ho3 C61 2.770(9) .
Ho3 C48 2.792(9) .
Ho3 C72 2.797(9) 2_464
Co1 N11 2.082(6) 4
Co1 N3 2.093(7) .
Co1 N1 2.103(6) 8_575
Co1 N4 2.109(7) .
Co1 N12 2.113(6) 4
Co1 N2 2.132(6) 8_575
Co2 N5 1.901(7) .
Co2 N8 1.941(6) .
Co2 N9 1.948(6) .
Co2 N10 1.954(6) .
Co2 N6 1.958(7) .
Co2 N7 1.973(7) .
C1 O1 1.237(10) .
C1 O2 1.240(11) .
C1 C3 1.482(12) .
C2 N4 1.335(10) .
C2 C3 1.395(11) .
C2 H2 0.9300 .
C3 C4 1.380(12) .
C4 C5 1.391(12) .
C4 H4 0.9300 .
C5 C6 1.398(11) .
C5 H5 0.9300 .
C6 N4 1.353(10) .
C6 C7 1.464(11) .
C7 N3 1.366(9) .
C7 C8 1.370(11) .
C8 C9 1.360(12) .
C8 H8 0.9300 .
C9 C10 1.397(11) .
C9 H9 0.9300 .
C10 C11 1.378(11) .
C10 C12 1.500(11) .
C11 N3 1.331(9) .
C11 H11 0.9300 .
C12 O4 1.249(9) .
C12 O3 1.265(9) .
C13 O5 1.239(10) .
C13 O6 1.249(9) .
C13 C15 1.525(11) .
C14 N1 1.325(9) .
C14 C15 1.370(11) .
C14 H14 0.9300 .
C15 C16 1.386(11) .
C16 C17 1.347(11) .
C16 H16 0.9300 .
C17 C18 1.382(11) .
C17 H17 0.9300 .
C18 N1 1.349(9) .
C18 C19 1.487(11) .
C19 N2 1.354(9) .
C19 C20 1.385(10) .
C20 C21 1.384(11) .
C20 H20 0.9300 .
C21 C22 1.359(11) .
C21 H21 0.9300 .
C22 C23 1.409(10) .
C22 C24 1.530(12) .
C23 N2 1.326(9) .
C23 H23 0.9300 .
C24 O7 1.230(10) .
C24 O8 1.234(11) .
C25 O9 1.239(9) .
C25 O10 1.277(9) .
C25 C27 1.510(11) .
C26 N10 1.350(10) .
C26 C27 1.400(10) .
C26 H26 0.9300 .
C27 C28 1.365(10) .
C28 C29 1.387(11) .
C28 H28 0.9300 .
C29 C30 1.364(10) .
C29 H29 0.9300 .
C30 N10 1.357(9) .
C30 C31 1.476(11) .
C31 N9 1.347(9) .
C31 C32 1.367(10) .
C32 C33 1.356(11) .
C32 H32 0.9300 .
C33 C34 1.377(11) .
C33 H33 0.9300 .
C34 C35 1.390(11) .
C34 C36 1.526(12) .
C35 N9 1.333(10) .
C35 H35 0.9300 .
C36 O12 1.216(10) .
C36 O11 1.259(10) .
C37 O18 1.214(13) .
C37 O17 1.261(12) .
C37 C39 1.537(15) .
C38 N5 1.338(11) .
C38 C39 1.381(14) .
C38 H38 0.9300 .
C39 C40 1.352(14) .
C40 C41 1.397(12) .
C40 H40 0.9300 .
C41 C42 1.403(11) .
C41 H41 0.9300 .
C42 N5 1.366(10) .
C42 C43 1.438(11) .
C43 N6 1.353(10) .
C43 C44 1.371(11) .
C44 C45 1.398(12) .
C44 H44 0.9300 .
C45 C46 1.375(12) .
C45 H45 0.9300 .
C46 C47 1.383(11) .
C46 C48 1.512(12) .
C47 N6 1.312(9) .
C47 H47 0.9300 .
C48 O20 1.246(10) .
C48 O19 1.247(11) .
C49 O13 1.235(9) .
C49 O14 1.257(9) .
C49 C51 1.507(11) .
C50 N7 1.342(10) .
C50 C51 1.394(11) .
C50 H50 0.9300 .
C51 C52 1.377(10) .
C52 C53 1.382(11) .
C52 H52 0.9300 .
C53 C54 1.366(11) .
C53 H53 0.9300 .
C54 N7 1.370(9) .
C54 C55 1.464(11) .
C55 N8 1.357(10) .
C55 C56 1.377(10) .
C56 C57 1.370(11) .
C56 H56 0.9300 .
C57 C58 1.370(11) .
C57 H57 0.9300 .
C58 C59 1.409(10) .
C58 C60 1.514(11) .
C59 N8 1.310(10) .
C59 H59 0.9300 .
C60 O16 1.244(10) .
C60 O15 1.255(9) .
C61 O22 1.236(10) .
C61 O21 1.250(10) .
C61 C63 1.509(12) .
C62 N12 1.334(10) .
C62 C63 1.381(11) .
C62 H62 0.9300 .
C63 C64 1.368(11) .
C64 C65 1.383(12) .
C64 H64 0.9300 .
C65 C66 1.383(11) .
C65 H65 0.9300 .
C66 N12 1.354(9) .
C66 C67 1.466(11) .
C67 N11 1.338(9) .
C67 C68 1.381(11) .
C68 C69 1.391(11) .
C68 H68 0.9300 .
C69 C70 1.373(11) .
C69 H69 0.9300 .
C70 C71 1.393(11) .
C70 C72 1.493(12) .
C71 N11 1.333(10) .
C71 H71 0.9300 .
C72 O23 1.237(9) .
C72 O24 1.269(10) .
C72 Ho3 2.797(9) 2_465
Cl O30 1.367(9) .
Cl O31 1.394(7) .
Cl O32 1.417(8) .
Cl O33 1.428(8) .
Cl2 O47' 1.389(8) .
Cl2 O49 1.401(8) .
Cl2 O50 1.409(8) .
Cl2 O48' 1.409(8) .
Cl2 O48 1.457(8) .
Cl2 O49' 1.470(8) .
Cl2 O47 1.507(8) .
Cl2 O50' 1.537(12) .
N1 Co1 2.103(6) 8_576
N2 Co1 2.132(6) 8_576
N11 Co1 2.082(6) 4_545
N12 Co1 2.113(6) 4_545
O3 Ho2 2.201(6) 7_665
O4 Ho1 2.432(6) 7_665
O7 Ho2 2.280(6) 7_665
O11 Ho1 2.295(6) 5_565
O13 H13 0.8200 .
O14 Ho2 2.275(5) 8_565
O15 Ho2 2.255(6) 4_545
O16 Ho1 2.395(6) 4_545
O18 Ho3 2.230(7) 4_545
O23 Ho3 2.504(6) 2_465
O24 Ho3 2.365(6) 2_465
O25 H25A 0.8499 .
O25 H25B 0.8501 .
O26 H1O2 0.8500 .
O26 H2O2 0.8500 .
O27 H27A 0.8499 .
O27 H27B 0.8500 .
O28 H28A 0.8499 .
O28 H28B 0.8499 .
O29 H29A 0.8500 .
O29 H29B 0.8500 .
O35 H35A 0.8499 .
O35 H35B 0.8497 .
O36 H36A 0.8501 .
O36 H36B 0.8500 .
O37 H37A 0.8498 .
O37 H37B 0.8499 .
O38 H38A 0.8499 .
O38 H38B 0.8501 .
O39 H39A 0.8816 .
O39 H39B 0.8737 .
O40 H40B 0.8575 .
O40 H40A 0.8804 .
O45 O45' 1.48(3) .
